data_7243289
loop_
_publ_author_name
'Bebi\'c, Nikol'
'Topi\'c, Edi'
'Mandari\'c, Mirna'
'Hrenar, Tomica'
'Vrdoljak, Vi\<snja'

_publ_section_title
;
 Extending the structural landscape of Mo(vi) hydrazonato
 inorganic--organic POM-hybrids: an experimental and computational study
;
_journal_issue 36
_journal_name_full CrystEngComm
_journal_page_first 6349
_journal_page_last 6358
_journal_paper_doi 10.1039/D1CE00861G
_journal_volume 23
_journal_year 2021
_chemical_formula_moiety 'Mo6 O19, 2(C14 H14 Mo N3 O6), 4(C2 H3 N)'
_chemical_formula_sum 'C36 H40 Mo8 N10 O31'
_chemical_formula_weight 1876.30
_chemical_name_systematic
'bis((aquo)-dioxo-(N-(2-oxy-4-methoxybenzylidene)isonicotinylhydrazonato)-molybdenum(vi)) hexamolybdate acetonitrile solvate'
_space_group_crystal_system triclinic
_space_group_IT_number 2
_space_group_name_Hall '-P 1'
_space_group_name_H-M_alt 'P -1'
_atom_sites_solution_hydrogens mixed
_audit_creation_date 2021-07-15
_audit_creation_method
;
Olex2 1.2
(compiled 2018.05.29 svn.r3508 for OlexSys, GUI svn.r5506)
;
_audit_update_record
;
2021-07-15 deposited with the CCDC.	2021-07-29 downloaded from the CCDC.
;
_cell_angle_alpha 97.652(3)
_cell_angle_beta 107.915(3)
_cell_angle_gamma 114.577(4)
_cell_formula_units_Z 1
_cell_length_a 10.8617(4)
_cell_length_b 10.9074(4)
_cell_length_c 13.8765(6)
_cell_measurement_reflns_used 7355
_cell_measurement_temperature 150
_cell_measurement_theta_max 32.0980
_cell_measurement_theta_min 4.2240
_cell_volume 1356.26(12)
_computing_cell_refinement 'CrysAlisPro 1.171.39.46e (Rigaku OD, 2018)'
_computing_data_collection 'CrysAlisPro 1.171.39.46e (Rigaku OD, 2018)'
_computing_data_reduction 'CrysAlisPro 1.171.39.46e (Rigaku OD, 2018)'
_computing_molecular_graphics 'Olex2 (Dolomanov et al., 2009)'
_computing_publication_material 'Olex2 (Dolomanov et al., 2009)'
_computing_structure_refinement 'ShelXL (Sheldrick, 2015)'
_computing_structure_solution 'ShelXT (Sheldrick, 2015)'
_diffrn_ambient_temperature 150.0
_diffrn_detector_area_resol_mean 16.3426
_diffrn_detector_type Sapphire3
_diffrn_measured_fraction_theta_full 0.994
_diffrn_measured_fraction_theta_max 0.996
_diffrn_measurement_details
;
List of Runs (angles in degrees, time in seconds):

  # Type    Start    End  Width  t~exp~   \w     \q     \k     \f   Frames
#--------------------------------------------------------------------------
  1  \w     69.00 101.00   1.00    1.00    --   28.65 179.00 -90.00   32
  2  \w     49.00  88.00   1.00    1.00    --   28.65 179.00  90.00   39
  3  \w    -96.00  43.00   1.00    1.00    --  -31.62  19.00 -60.00  139
  4  \w   -111.00 -44.00   1.00    1.00    --  -31.62-179.00 -30.00   67
  5  \w    -70.00  -8.00   1.00    1.00    --  -31.62 -57.00  30.00   62
  6  \w    -64.00 -36.00   1.00    1.00    --  -31.62 -57.00 -30.00   28
  7  \w   -107.00 -80.00   1.00    1.00    --  -31.62 179.00  60.00   27
  8  \w    -58.00 -32.00   1.00    1.00    --  -31.62 179.00  60.00   26
  9  \w   -107.00   3.00   1.00    1.00    --  -31.62 -19.00-180.00  110
 10  \w    -76.00 -32.00   1.00    1.00    --  -31.62 179.00  30.00   44
 11  \w     43.00  71.00   1.00    1.00    --   28.65 -99.00 150.00   28
 12  \w     16.00  73.00   1.00    1.00    --   28.65 -99.00 -90.00   57
 13  \w    -46.00  -7.00   1.00    1.00    --  -31.62 -77.00   0.00   39
 14  \w     12.00  39.00   1.00    1.00    --  -31.62  77.00 150.00   27
 15  \w   -102.00 -44.00   1.00    1.00    --  -31.62 -57.00 -60.00   58
;
_diffrn_measurement_device 'four-circle diffractometer'
_diffrn_measurement_device_type 'Xcalibur, Sapphire3'
_diffrn_measurement_method '\w scans'
_diffrn_radiation_type MoK\a
_diffrn_radiation_wavelength 0.71073
_diffrn_reflns_av_R_equivalents 0.0315
_diffrn_reflns_av_unetI/netI 0.0426
_diffrn_reflns_Laue_measured_fraction_full 0.994
_diffrn_reflns_Laue_measured_fraction_max 0.996
_diffrn_reflns_limit_h_max 14
_diffrn_reflns_limit_h_min -15
_diffrn_reflns_limit_k_max 15
_diffrn_reflns_limit_k_min -15
_diffrn_reflns_limit_l_max 19
_diffrn_reflns_limit_l_min -19
_diffrn_reflns_number 22244
_diffrn_reflns_point_group_measured_fraction_full 0.994
_diffrn_reflns_point_group_measured_fraction_max 0.996
_diffrn_reflns_theta_full 25.242
_diffrn_reflns_theta_max 29.999
_diffrn_reflns_theta_min 4.259
_exptl_absorpt_coefficient_mu 1.891
_exptl_absorpt_correction_T_max 1.00000
_exptl_absorpt_correction_T_min 0.73884
_exptl_absorpt_correction_type multi-scan
_exptl_absorpt_process_details
;
CrysAlisPro 1.171.39.46e (Rigaku Oxford Diffraction, 2018)
Empirical absorption correction using spherical harmonics,
 implemented in SCALE3 ABSPACK scaling algorithm.
;
_exptl_crystal_colour orange
_exptl_crystal_colour_primary orange
_exptl_crystal_density_diffrn 2.297
_exptl_crystal_description irregular
_exptl_crystal_F_000 910
_exptl_crystal_size_max 0.21
_exptl_crystal_size_mid 0.13
_exptl_crystal_size_min 0.11
_refine_diff_density_max 1.443
_refine_diff_density_min -0.957
_refine_diff_density_rms 0.145
_refine_ls_extinction_method none
_refine_ls_goodness_of_fit_ref 1.136
_refine_ls_hydrogen_treatment mixed
_refine_ls_matrix_type full
_refine_ls_number_parameters 395
_refine_ls_number_reflns 7891
_refine_ls_number_restraints 2
_refine_ls_restrained_S_all 1.136
_refine_ls_R_factor_all 0.0464
_refine_ls_R_factor_gt 0.0335
_refine_ls_shift/su_max 0.001
_refine_ls_shift/su_mean 0.000
_refine_ls_structure_factor_coef Fsqd
_refine_ls_weighting_details 'w=1/[\s^2^(Fo^2^)+(0.0338P)^2^+0.3977P] where P=(Fo^2^+2Fc^2^)/3'
_refine_ls_weighting_scheme calc
_refine_ls_wR_factor_gt 0.0772
_refine_ls_wR_factor_ref 0.0847
_reflns_Friedel_coverage 0.000
_reflns_number_gt 6501
_reflns_number_total 7891
_reflns_threshold_expression 'I > 2\s(I)'
_cod_data_source_file d1ce00861g3.cif
_cod_data_source_block exp_5005
_cod_depositor_comments 'Adding full bibliography for 7243285--7243294.cif.'
_cod_original_cell_volume 1356.26(10)
_cod_database_code 7243289
_shelx_shelxl_version_number 2018/3
_shelx_space_group_comment
;
The symmetry employed for this shelxl refinement is uniquely defined
by the following loop, which should always be used as a source of
symmetry information in preference to the above space-group names.
They are only intended as comments.
;
_shelx_estimated_absorpt_t_max 0.819
_shelx_estimated_absorpt_t_min 0.692
_olex2_refinement_description
;
1. Fixed Uiso
 At 1.2 times of:
  All C(H) groups, All N(H) groups
 At 1.5 times of:
  All C(H,H,H) groups
2. Restrained distances
 H6A-O6
 0.86 with sigma of 0.02
 O6-H6B
 0.86 with sigma of 0.02
3.a Aromatic/amide H refined with riding coordinates:
 N3(H3), C7(H7), C5(H5), C3(H3A), C6(H6), C13(H13), C12(H12), C11(H11), C10(H10)
3.b Idealised Me refined as rotating group:
 C14(H14A,H14B,H14C), C16(H16A,H16B,H16C), C18(H18A,H18B,H18C)
;
_olex2_submission_special_instructions 'No special instructions were received'
_oxdiff_exptl_absorpt_empirical_details
;
Empirical correction (ABSPACK) includes:
- Absorption correction using spherical harmonics
- Frame scaling
;

loop_
_space_group_symop_operation_xyz
'x, y, z'
'-x, -y, -z'

loop_
_atom_site_label
_atom_site_type_symbol
_atom_site_fract_x
_atom_site_fract_y
_atom_site_fract_z
_atom_site_U_iso_or_equiv
_atom_site_adp_type
_atom_site_occupancy
_atom_site_site_symmetry_order
_atom_site_calc_flag
_atom_site_refinement_flags_posn
_atom_site_refinement_flags_adp
_atom_site_refinement_flags_occupancy
_atom_site_disorder_assembly
_atom_site_disorder_group
Mo3 Mo -0.05093(3) 0.65943(3) 0.08447(2) 0.01883(7) Uani 1 1 d . . . . .
Mo2 Mo 0.17128(3) 0.52653(3) 0.16301(2) 0.01917(7) Uani 1 1 d . . . . .
Mo4 Mo 0.18374(3) 0.68365(3) -0.02174(2) 0.01763(7) Uani 1 1 d . . . . .
Mo1 Mo 0.73160(3) 0.77860(3) 0.54234(2) 0.01834(7) Uani 1 1 d . . . . .
O12 O 0.000000 0.500000 0.000000 0.0156(6) Uani 1 2 d S T P . .
O13 O 0.1915(2) 0.5233(2) -0.08622(17) 0.0200(4) Uani 1 1 d . . . . .
O8 O 0.1932(2) 0.4096(2) 0.06794(17) 0.0212(5) Uani 1 1 d . . . . .
O9 O 0.2855(2) 0.6841(2) 0.11197(17) 0.0210(5) Uani 1 1 d . . . . .
O15 O 0.0907(2) 0.7736(2) 0.03729(17) 0.0206(5) Uani 1 1 d . . . . .
O11 O -0.0016(3) 0.3842(2) 0.15643(17) 0.0224(5) Uani 1 1 d . . . . .
O10 O 0.0973(2) 0.6592(2) 0.19661(16) 0.0210(5) Uani 1 1 d . . . . .
O2 O 0.6037(3) 0.8419(2) 0.44641(17) 0.0219(5) Uani 1 1 d . . . . .
O1 O 0.8562(3) 0.6923(2) 0.56419(17) 0.0229(5) Uani 1 1 d . . . . .
O6 O 0.5773(3) 0.5743(3) 0.39236(19) 0.0249(5) Uani 1 1 d D . . . .
O14 O 0.3070(3) 0.8198(2) -0.04475(18) 0.0245(5) Uani 1 1 d . . . . .
O3 O 0.8509(3) 0.9406(2) 0.63237(17) 0.0252(5) Uani 1 1 d . . . . .
O16 O -0.0946(3) 0.7702(2) 0.14413(18) 0.0251(5) Uani 1 1 d . . . . .
O4 O 0.6068(3) 0.6951(2) 0.59314(18) 0.0255(5) Uani 1 1 d . . . . .
O5 O 1.2771(3) 0.6238(3) 0.63470(18) 0.0286(5) Uani 1 1 d . . . . .
O7 O 0.3026(3) 0.5603(3) 0.28246(18) 0.0305(6) Uani 1 1 d . . . . .
N1 N 0.8158(3) 0.8308(3) 0.41778(19) 0.0184(5) Uani 1 1 d . . . . .
N2 N 0.7468(3) 0.8877(3) 0.3491(2) 0.0208(5) Uani 1 1 d . . . . .
N3 N 0.3930(3) 1.0518(3) 0.1921(2) 0.0230(6) Uani 1 1 d . . . . .
H3 H 0.341564 1.086772 0.155079 0.028 Uiso 1 1 calc R . . . .
C8 C 0.6408(3) 0.8897(3) 0.3719(2) 0.0184(6) Uani 1 1 d . . . . .
C1 C 1.0018(3) 0.7589(3) 0.4604(2) 0.0179(6) Uani 1 1 d . . . . .
C2 C 0.9741(3) 0.7066(3) 0.5434(2) 0.0186(6) Uani 1 1 d . . . . .
C7 C 0.9167(3) 0.8123(3) 0.3983(2) 0.0190(6) Uani 1 1 d . . . . .
H7 H 0.935326 0.835752 0.338877 0.023 Uiso 1 1 calc R . . . .
N5 N 0.5827(4) 0.7769(4) -0.0176(3) 0.0448(9) Uani 1 1 d . . . . .
C5 C 1.2087(4) 0.7124(3) 0.4965(2) 0.0223(7) Uani 1 1 d . . . . .
H5 H 1.287032 0.712324 0.479673 0.027 Uiso 1 1 calc R . . . .
C3 C 1.0653(4) 0.6614(3) 0.6044(2) 0.0202(6) Uani 1 1 d . . . . .
H3A H 1.047645 0.628248 0.661330 0.024 Uiso 1 1 calc R . . . .
C6 C 1.1196(4) 0.7584(3) 0.4387(2) 0.0226(7) Uani 1 1 d . . . . .
H6 H 1.137926 0.791196 0.381806 0.027 Uiso 1 1 calc R . . . .
N4 N 0.1603(4) 1.1124(4) 0.1273(3) 0.0419(8) Uani 1 1 d . . . . .
C9 C 0.5544(3) 0.9481(3) 0.3095(2) 0.0186(6) Uani 1 1 d . . . . .
C13 C 0.5864(4) 0.9978(3) 0.2277(2) 0.0221(6) Uani 1 1 d . . . . .
H13 H 0.665309 0.995906 0.212635 0.027 Uiso 1 1 calc R . . . .
C12 C 0.5032(4) 1.0493(3) 0.1694(3) 0.0230(7) Uani 1 1 d . . . . .
H12 H 0.523609 1.082824 0.113395 0.028 Uiso 1 1 calc R . . . .
C4 C 1.1828(4) 0.6654(3) 0.5810(2) 0.0218(6) Uani 1 1 d . . . . .
C15 C 0.0562(4) 1.0925(4) 0.1391(3) 0.0284(7) Uani 1 1 d . . . . .
C11 C 0.3583(4) 1.0038(4) 0.2682(3) 0.0247(7) Uani 1 1 d . . . . .
H11 H 0.277917 1.005910 0.280710 0.030 Uiso 1 1 calc R . . . .
C17 C 0.5759(4) 0.7121(4) 0.0398(3) 0.0314(8) Uani 1 1 d . . . . .
C10 C 0.4377(4) 0.9513(3) 0.3287(3) 0.0229(7) Uani 1 1 d . . . . .
H10 H 0.413040 0.917346 0.383428 0.028 Uiso 1 1 calc R . . . .
C14 C 1.2632(4) 0.5824(4) 0.7264(3) 0.0291(8) Uani 1 1 d . . . . .
H14A H 1.164482 0.502254 0.705499 0.044 Uiso 1 1 calc GR . . . .
H14B H 1.277610 0.661962 0.779097 0.044 Uiso 1 1 calc GR . . . .
H14C H 1.338180 0.554766 0.757137 0.044 Uiso 1 1 calc GR . . . .
C16 C -0.0765(4) 1.0658(4) 0.1564(3) 0.0299(8) Uani 1 1 d . . . . .
H16A H -0.161341 1.025039 0.087718 0.045 Uiso 1 1 calc GR . . . .
H16B H -0.064588 1.154877 0.194882 0.045 Uiso 1 1 calc GR . . . .
H16C H -0.093359 0.999495 0.198183 0.045 Uiso 1 1 calc GR . . . .
C18 C 0.5656(4) 0.6274(4) 0.1125(3) 0.0355(9) Uani 1 1 d . . . . .
H18A H 0.461568 0.559949 0.093274 0.053 Uiso 1 1 calc GR . . . .
H18B H 0.608394 0.689401 0.185272 0.053 Uiso 1 1 calc GR . . . .
H18C H 0.620032 0.575738 0.108054 0.053 Uiso 1 1 calc GR . . . .
H6A H 0.494(3) 0.570(5) 0.365(3) 0.043 Uiso 1 1 d DR . . . .
H6B H 0.569(5) 0.505(3) 0.415(3) 0.052(15) Uiso 1 1 d D . . . .

loop_
_atom_site_aniso_label
_atom_site_aniso_U_11
_atom_site_aniso_U_22
_atom_site_aniso_U_33
_atom_site_aniso_U_23
_atom_site_aniso_U_13
_atom_site_aniso_U_12
Mo3 0.01800(13) 0.01638(13) 0.02241(14) 0.00302(10) 0.01024(11) 0.00793(11)
Mo2 0.01475(13) 0.02086(14) 0.01690(13) 0.00500(10) 0.00388(10) 0.00626(11)
Mo4 0.01420(12) 0.01558(13) 0.02104(13) 0.00551(10) 0.00845(10) 0.00446(10)
Mo1 0.01704(13) 0.01867(14) 0.01825(13) 0.00586(10) 0.00919(10) 0.00618(11)
O12 0.0140(14) 0.0146(14) 0.0170(14) 0.0039(11) 0.0077(11) 0.0050(12)
O13 0.0185(11) 0.0191(11) 0.0237(11) 0.0052(8) 0.0123(9) 0.0078(9)
O8 0.0146(10) 0.0222(12) 0.0254(11) 0.0056(9) 0.0061(9) 0.0095(9)
O9 0.0137(10) 0.0181(11) 0.0244(11) 0.0030(8) 0.0058(9) 0.0041(9)
O15 0.0192(11) 0.0157(11) 0.0246(11) 0.0042(8) 0.0100(9) 0.0062(9)
O11 0.0224(12) 0.0217(12) 0.0219(11) 0.0084(9) 0.0094(9) 0.0086(10)
O10 0.0208(11) 0.0209(11) 0.0175(10) 0.0023(8) 0.0087(9) 0.0071(9)
O2 0.0214(11) 0.0247(12) 0.0227(11) 0.0105(9) 0.0121(9) 0.0107(10)
O1 0.0201(11) 0.0263(12) 0.0258(12) 0.0115(9) 0.0125(9) 0.0110(10)
O6 0.0207(12) 0.0195(12) 0.0277(13) 0.0060(9) 0.0069(10) 0.0062(10)
O14 0.0210(12) 0.0205(12) 0.0331(13) 0.0083(9) 0.0161(10) 0.0074(10)
O3 0.0228(12) 0.0242(12) 0.0228(11) 0.0051(9) 0.0092(9) 0.0070(10)
O16 0.0256(12) 0.0202(12) 0.0320(13) 0.0034(9) 0.0162(10) 0.0112(10)
O4 0.0246(12) 0.0254(12) 0.0281(12) 0.0111(10) 0.0144(10) 0.0099(10)
O5 0.0316(14) 0.0404(15) 0.0245(12) 0.0131(10) 0.0138(10) 0.0241(12)
O7 0.0244(13) 0.0365(15) 0.0223(12) 0.0079(10) 0.0026(10) 0.0126(11)
N1 0.0170(12) 0.0156(12) 0.0161(12) 0.0046(9) 0.0039(10) 0.0041(10)
N2 0.0190(13) 0.0231(14) 0.0172(12) 0.0064(10) 0.0061(10) 0.0083(11)
N3 0.0206(14) 0.0221(14) 0.0225(14) 0.0066(10) 0.0051(11) 0.0096(11)
C8 0.0179(14) 0.0151(14) 0.0190(14) 0.0038(11) 0.0070(12) 0.0059(12)
C1 0.0165(14) 0.0181(15) 0.0151(13) 0.0024(11) 0.0061(11) 0.0059(12)
C2 0.0170(14) 0.0178(15) 0.0181(14) 0.0016(11) 0.0078(11) 0.0065(12)
C7 0.0205(15) 0.0171(14) 0.0173(14) 0.0046(11) 0.0104(12) 0.0055(12)
N5 0.0319(19) 0.038(2) 0.060(2) 0.0198(18) 0.0102(17) 0.0174(16)
C5 0.0220(16) 0.0269(17) 0.0204(15) 0.0085(12) 0.0111(13) 0.0115(14)
C3 0.0245(16) 0.0176(15) 0.0175(14) 0.0055(11) 0.0081(12) 0.0094(13)
C6 0.0226(16) 0.0234(17) 0.0185(15) 0.0038(12) 0.0097(12) 0.0081(13)
N4 0.038(2) 0.055(2) 0.047(2) 0.0256(17) 0.0187(17) 0.0306(18)
C9 0.0163(14) 0.0179(15) 0.0175(14) 0.0031(11) 0.0056(11) 0.0061(12)
C13 0.0201(15) 0.0224(16) 0.0249(16) 0.0086(12) 0.0118(13) 0.0090(13)
C12 0.0214(16) 0.0226(16) 0.0214(15) 0.0063(12) 0.0087(13) 0.0077(13)
C4 0.0222(16) 0.0186(15) 0.0215(15) 0.0041(12) 0.0072(13) 0.0090(13)
C15 0.0285(19) 0.0287(19) 0.0291(18) 0.0121(14) 0.0082(15) 0.0161(15)
C11 0.0222(16) 0.0289(18) 0.0245(16) 0.0062(13) 0.0120(13) 0.0124(14)
C17 0.0196(17) 0.0272(19) 0.037(2) 0.0031(15) 0.0022(15) 0.0104(15)
C10 0.0235(16) 0.0224(16) 0.0236(16) 0.0078(12) 0.0136(13) 0.0084(13)
C14 0.0336(19) 0.036(2) 0.0218(16) 0.0127(14) 0.0095(14) 0.0201(17)
C16 0.0265(18) 0.0269(18) 0.039(2) 0.0136(15) 0.0117(15) 0.0150(15)
C18 0.0288(19) 0.037(2) 0.033(2) 0.0016(16) 0.0102(16) 0.0139(17)

loop_
_atom_type_symbol
_atom_type_description
_atom_type_scat_dispersion_real
_atom_type_scat_dispersion_imag
_atom_type_scat_source
C C 0.0033 0.0016 'International Tables Vol C Tables 4.2.6.8 and 6.1.1.4'
H H 0.0000 0.0000 'International Tables Vol C Tables 4.2.6.8 and 6.1.1.4'
Mo Mo -1.6832 0.6857 'International Tables Vol C Tables 4.2.6.8 and 6.1.1.4'
N N 0.0061 0.0033 'International Tables Vol C Tables 4.2.6.8 and 6.1.1.4'
O O 0.0106 0.0060 'International Tables Vol C Tables 4.2.6.8 and 6.1.1.4'

loop_
_geom_angle_atom_site_label_1
_geom_angle_atom_site_label_2
_geom_angle_atom_site_label_3
_geom_angle
_geom_angle_site_symmetry_1
_geom_angle_site_symmetry_3
_geom_angle_publ_flag
O13 Mo3 O12 76.07(6) 2_565 . ?
O13 Mo3 O8 82.54(9) 2_565 2_565 ?
O8 Mo3 O12 75.24(6) 2_565 . ?
O15 Mo3 O12 76.99(7) . . ?
O15 Mo3 O13 152.43(9) . 2_565 ?
O15 Mo3 O8 85.07(9) . 2_565 ?
O10 Mo3 O12 77.80(7) . . ?
O10 Mo3 O13 89.21(10) . 2_565 ?
O10 Mo3 O8 152.98(9) . 2_565 ?
O10 Mo3 O15 90.78(10) . . ?
O16 Mo3 O12 177.82(8) . . ?
O16 Mo3 O13 102.02(11) . 2_565 ?
O16 Mo3 O8 103.56(10) . 2_565 ?
O16 Mo3 O15 104.80(11) . . ?
O16 Mo3 O10 103.32(11) . . ?
O8 Mo2 O12 77.61(7) . . ?
O8 Mo2 O9 85.99(10) . . ?
O8 Mo2 O10 151.76(9) . . ?
O9 Mo2 O12 74.96(6) . . ?
O11 Mo2 O12 78.00(7) . . ?
O11 Mo2 O8 93.92(10) . . ?
O11 Mo2 O9 152.33(9) . . ?
O11 Mo2 O10 87.00(10) . . ?
O10 Mo2 O12 74.99(6) . . ?
O10 Mo2 O9 80.50(9) . . ?
O7 Mo2 O12 175.26(9) . . ?
O7 Mo2 O8 104.64(11) . . ?
O7 Mo2 O9 100.91(11) . . ?
O7 Mo2 O11 105.83(11) . . ?
O7 Mo2 O10 102.21(11) . . ?
O13 Mo4 O12 77.35(7) . . ?
O13 Mo4 O15 153.06(9) . . ?
O13 Mo4 O11 84.52(9) . 2_565 ?
O9 Mo4 O12 79.11(7) . . ?
O9 Mo4 O13 91.37(10) . . ?
O9 Mo4 O15 89.77(10) . . ?
O9 Mo4 O11 154.50(9) . 2_565 ?
O15 Mo4 O12 76.45(6) . . ?
O15 Mo4 O11 82.97(9) . 2_565 ?
O11 Mo4 O12 75.43(6) 2_565 . ?
O14 Mo4 O12 175.20(8) . . ?
O14 Mo4 O13 104.41(10) . . ?
O14 Mo4 O9 105.20(11) . . ?
O14 Mo4 O15 101.23(10) . . ?
O14 Mo4 O11 100.20(10) . 2_565 ?
O2 Mo1 O6 78.28(9) . . ?
O2 Mo1 N1 72.03(9) . . ?
O1 Mo1 O2 150.42(9) . . ?
O1 Mo1 O6 81.81(9) . . ?
O1 Mo1 N1 81.81(10) . . ?
O3 Mo1 O2 95.55(10) . . ?
O3 Mo1 O1 100.13(11) . . ?
O3 Mo1 O6 168.87(10) . . ?
O3 Mo1 O4 105.54(11) . . ?
O3 Mo1 N1 94.51(10) . . ?
O4 Mo1 O2 95.04(10) . . ?
O4 Mo1 O1 104.58(11) . . ?
O4 Mo1 O6 84.38(10) . . ?
O4 Mo1 N1 157.25(10) . . ?
N1 Mo1 O6 74.84(9) . . ?
Mo3 O12 Mo3 180.0 . 2_565 ?
Mo3 O12 Mo2 90.089(11) 2_565 2_565 ?
Mo3 O12 Mo2 89.912(10) 2_565 . ?
Mo3 O12 Mo2 90.088(10) . . ?
Mo3 O12 Mo2 89.911(11) . 2_565 ?
Mo2 O12 Mo2 180.0 . 2_565 ?
Mo4 O12 Mo3 90.316(11) . 2_565 ?
Mo4 O12 Mo3 89.683(10) . . ?
Mo4 O12 Mo3 89.684(10) 2_565 2_565 ?
Mo4 O12 Mo3 90.317(11) 2_565 . ?
Mo4 O12 Mo2 89.868(10) 2_565 2_565 ?
Mo4 O12 Mo2 89.866(11) . . ?
Mo4 O12 Mo2 90.133(11) 2_565 . ?
Mo4 O12 Mo2 90.133(11) . 2_565 ?
Mo4 O12 Mo4 180.0 . 2_565 ?
Mo4 O13 Mo3 116.26(11) . 2_565 ?
Mo2 O8 Mo3 116.78(11) . 2_565 ?
Mo4 O9 Mo2 115.77(11) . . ?
Mo3 O15 Mo4 116.02(11) . . ?
Mo2 O11 Mo4 116.31(11) . 2_565 ?
Mo3 O10 Mo2 117.00(10) . . ?
C8 O2 Mo1 118.7(2) . . ?
C2 O1 Mo1 136.1(2) . . ?
C4 O5 C14 118.3(3) . . ?
N2 N1 Mo1 115.5(2) . . ?
C7 N1 Mo1 128.9(2) . . ?
C7 N1 N2 115.5(3) . . ?
C8 N2 N1 109.0(3) . . ?
C11 N3 C12 122.6(3) . . ?
O2 C8 C9 117.8(3) . . ?
N2 C8 O2 124.3(3) . . ?
N2 C8 C9 117.9(3) . . ?
C2 C1 C7 123.2(3) . . ?
C6 C1 C2 118.1(3) . . ?
C6 C1 C7 118.7(3) . . ?
O1 C2 C1 122.1(3) . . ?
O1 C2 C3 117.3(3) . . ?
C3 C2 C1 120.6(3) . . ?
N1 C7 C1 124.1(3) . . ?
C6 C5 C4 119.0(3) . . ?
C2 C3 C4 119.3(3) . . ?
C5 C6 C1 122.2(3) . . ?
C13 C9 C8 120.5(3) . . ?
C10 C9 C8 120.9(3) . . ?
C10 C9 C13 118.7(3) . . ?
C12 C13 C9 119.6(3) . . ?
N3 C12 C13 119.5(3) . . ?
O5 C4 C5 115.1(3) . . ?
O5 C4 C3 124.1(3) . . ?
C3 C4 C5 120.8(3) . . ?
N4 C15 C16 178.7(4) . . ?
N3 C11 C10 120.4(3) . . ?
N5 C17 C18 179.3(5) . . ?
C11 C10 C9 119.4(3) . . ?

loop_
_geom_bond_atom_site_label_1
_geom_bond_atom_site_label_2
_geom_bond_distance
_geom_bond_site_symmetry_2
_geom_bond_publ_flag
Mo3 O12 2.3152(3) . ?
Mo3 O13 1.951(2) 2_565 ?
Mo3 O8 2.006(2) 2_565 ?
Mo3 O15 1.894(2) . ?
Mo3 O10 1.865(2) . ?
Mo3 O16 1.680(2) . ?
Mo2 O12 2.3346(3) . ?
Mo2 O8 1.850(2) . ?
Mo2 O9 2.021(2) . ?
Mo2 O11 1.838(2) . ?
Mo2 O10 1.993(2) . ?
Mo2 O7 1.693(2) . ?
Mo4 O12 2.3005(3) . ?
Mo4 O13 1.902(2) . ?
Mo4 O9 1.843(2) . ?
Mo4 O15 1.943(2) . ?
Mo4 O11 2.023(2) 2_565 ?
Mo4 O14 1.684(2) . ?
Mo1 O2 2.021(2) . ?
Mo1 O1 1.922(2) . ?
Mo1 O6 2.370(2) . ?
Mo1 O3 1.695(2) . ?
Mo1 O4 1.702(2) . ?
Mo1 N1 2.225(3) . ?
O2 C8 1.314(4) . ?
O1 C2 1.349(4) . ?
O5 C4 1.348(4) . ?
O5 C14 1.435(4) . ?
N1 N2 1.400(4) . ?
N1 C7 1.291(4) . ?
N2 C8 1.293(4) . ?
N3 C12 1.337(4) . ?
N3 C11 1.326(4) . ?
C8 C9 1.476(4) . ?
C1 C2 1.409(4) . ?
C1 C7 1.424(4) . ?
C1 C6 1.403(5) . ?
C2 C3 1.394(4) . ?
N5 C17 1.132(5) . ?
C5 C6 1.366(5) . ?
C5 C4 1.400(4) . ?
C3 C4 1.396(5) . ?
N4 C15 1.128(5) . ?
C9 C13 1.396(4) . ?
C9 C10 1.387(5) . ?
C13 C12 1.371(5) . ?
C15 C16 1.450(5) . ?
C11 C10 1.367(5) . ?
C17 C18 1.455(6) . ?
